data_7104793
loop_
_publ_author_name
'Latturner, Susan E.'
'Kanatzidis, Mercouri G.'

_publ_section_title
;
 REAu4Al8Si: the end member of a new homologous series of intermetallics
 featuring thick AuAl2 layers
;
_journal_coden_ASTM CHCOFS
_journal_issue 18
_journal_name_full
;
 Chemical Communications (Cambridge, United Kingdom)
;
_journal_page_first 2340
_journal_page_last 2341
_journal_paper_doi 10.1039/b306641j
_journal_year 2003
_chemical_formula_sum 'Al8 Au3.86 Si1.14 Yb'
_chemical_formula_weight 1181.19
_space_group_IT_number 123
_symmetry_cell_setting tetragonal
_symmetry_space_group_name_Hall '-P 4 2'
_symmetry_space_group_name_H-M 'P 4/m m m'
_atom_sites_solution_hydrogens geom
_atom_sites_solution_primary direct
_atom_sites_solution_secondary difmap
_audit_creation_method SHELXL-97
_cell_angle_alpha 90.00
_cell_angle_beta 90.00
_cell_angle_gamma 90.00
_cell_formula_units_Z 1
_cell_length_a 4.2294(4)
_cell_length_b 4.2294(4)
_cell_length_c 14.4216(19)
_cell_measurement_temperature 293(2)
_cell_volume 257.97(5)
_computing_cell_refinement 'Bruker SAINT software (Bruker, 1999)'
_computing_data_collection 'Bruker SMART software (Bruker, 1997)'
_computing_data_reduction 'Bruker SAINT software (Bruker, 1999)'
_computing_structure_refinement 'SHELXL-97 (Sheldrick, 1997)'
_computing_structure_solution 'SHELXS-97 (Sheldrick, 1990)'
_diffrn_ambient_temperature 293(2)
_diffrn_measured_fraction_theta_full 0.929
_diffrn_measured_fraction_theta_max 0.929
_diffrn_measurement_device_type 'CCD area detector (Bruker AXS)'
_diffrn_measurement_method 'phi and omega scans'
_diffrn_radiation_monochromator graphite
_diffrn_radiation_source 'fine-focus sealed tube'
_diffrn_radiation_type MoK\a
_diffrn_radiation_wavelength 0.71073
_diffrn_reflns_av_R_equivalents 0.0682
_diffrn_reflns_av_sigmaI/netI 0.0294
_diffrn_reflns_limit_h_max 7
_diffrn_reflns_limit_h_min -7
_diffrn_reflns_limit_k_max 7
_diffrn_reflns_limit_k_min -7
_diffrn_reflns_limit_l_max 24
_diffrn_reflns_limit_l_min -24
_diffrn_reflns_number 3992
_diffrn_reflns_theta_full 37.33
_diffrn_reflns_theta_max 37.33
_diffrn_reflns_theta_min 11.20
_exptl_absorpt_coefficient_mu 64.416
_exptl_absorpt_correction_T_max 1.0000
_exptl_absorpt_correction_T_min 0.3247
_exptl_absorpt_correction_type multi-scan
_exptl_absorpt_process_details SADABS
_exptl_crystal_colour silver
_exptl_crystal_density_diffrn 7.603
_exptl_crystal_density_method 'not measured'
_exptl_crystal_description plate
_exptl_crystal_F_000 495
_exptl_crystal_size_max 0.35
_exptl_crystal_size_mid 0.25
_exptl_crystal_size_min 0.10
_refine_diff_density_max 4.163
_refine_diff_density_min -2.969
_refine_diff_density_rms 0.589
_refine_ls_extinction_coef 0.0206(13)
_refine_ls_extinction_expression Fc^*^=kFc[1+0.001xFc^2^\l^3^/sin(2\q)]^-1/4^
_refine_ls_extinction_method SHELXL
_refine_ls_goodness_of_fit_ref 1.037
_refine_ls_hydrogen_treatment mixed
_refine_ls_matrix_type full
_refine_ls_number_parameters 21
_refine_ls_number_reflns 443
_refine_ls_number_restraints 0
_refine_ls_restrained_S_all 1.037
_refine_ls_R_factor_all 0.0270
_refine_ls_R_factor_gt 0.0240
_refine_ls_shift/su_max 0.001
_refine_ls_shift/su_mean 0.000
_refine_ls_structure_factor_coef Fsqd
_refine_ls_weighting_details 'calc w=1/[\s^2^(Fo^2^)+(0.0361P)^2^+0.0000P] where P=(Fo^2^+2Fc^2^)/3'
_refine_ls_weighting_scheme calc
_refine_ls_wR_factor_gt 0.0570
_refine_ls_wR_factor_ref 0.0580
_reflns_number_gt 413
_reflns_number_total 443
_reflns_threshold_expression >2sigma(I)
_cod_data_source_file b306641j.txt
_cod_data_source_block 3sl56sif
_cod_original_sg_symbol_H-M P4/mmm
_cod_database_code 7104793

loop_
_symmetry_equiv_pos_as_xyz
'x, y, z'
'-x, -y, z'
'-y, x, z'
'y, -x, z'
'-x, y, -z'
'x, -y, -z'
'y, x, -z'
'-y, -x, -z'
'-x, -y, -z'
'x, y, -z'
'y, -x, -z'
'-y, x, -z'
'x, -y, z'
'-x, y, z'
'-y, -x, z'
'y, x, z'

loop_
_atom_site_label
_atom_site_type_symbol
_atom_site_fract_x
_atom_site_fract_y
_atom_site_fract_z
_atom_site_U_iso_or_equiv
_atom_site_adp_type
_atom_site_occupancy
_atom_site_symmetry_multiplicity
_atom_site_calc_flag
_atom_site_refinement_flags
_atom_site_disorder_assembly
_atom_site_disorder_group
Au1 Au 0.5000 0.5000 0.5000 0.00370(13) Uani 1 16 d S . .
Au2 Au 0.0000 0.0000 0.290835(19) 0.00378(11) Uani 1 8 d S . .
Au3 Au 0.5000 0.5000 0.08460(4) 0.0045(2) Uani 0.428(3) 8 d SP . .
Si3 Si 0.5000 0.5000 0.08460(4) 0.0045(2) Uani 0.57 8 d SP . .
Yb1 Yb 0.0000 0.0000 0.0000 0.00735(15) Uani 1 16 d S . .
Al1 Al 0.0000 0.5000 0.39537(12) 0.0051(4) Uani 1 4 d S . .
Al2 Al 0.0000 0.5000 0.18757(13) 0.0052(4) Uani 1 4 d S . .

loop_
_atom_site_aniso_label
_atom_site_aniso_U_11
_atom_site_aniso_U_22
_atom_site_aniso_U_33
_atom_site_aniso_U_23
_atom_site_aniso_U_13
_atom_site_aniso_U_12
Au1 0.00275(15) 0.00275(15) 0.00559(19) 0.000 0.000 0.000
Au2 0.00258(13) 0.00258(13) 0.00619(16) 0.000 0.000 0.000
Au3 0.0040(2) 0.0040(2) 0.0054(3) 0.000 0.000 0.000
Si3 0.0040(2) 0.0040(2) 0.0054(3) 0.000 0.000 0.000
Yb1 0.00512(17) 0.00512(17) 0.0118(2) 0.000 0.000 0.000
Al1 0.0043(8) 0.0042(8) 0.0069(9) 0.000 0.000 0.000
Al2 0.0050(8) 0.0038(8) 0.0069(8) 0.000 0.000 0.000

loop_
_atom_type_symbol
_atom_type_description
_atom_type_scat_dispersion_real
_atom_type_scat_dispersion_imag
_atom_type_scat_source
Al Al 0.0645 0.0514 'International Tables Vol C Tables 4.2.6.8 and 6.1.1.4'
Si Si 0.0817 0.0704 'International Tables Vol C Tables 4.2.6.8 and 6.1.1.4'
Yb Yb -0.3850 5.5486 'International Tables Vol C Tables 4.2.6.8 and 6.1.1.4'
Au Au -2.0133 8.8022 'International Tables Vol C Tables 4.2.6.8 and 6.1.1.4'

loop_
_geom_angle_atom_site_label_1
_geom_angle_atom_site_label_2
_geom_angle_atom_site_label_3
_geom_angle
_geom_angle_site_symmetry_1
_geom_angle_site_symmetry_3
_geom_angle_publ_flag
Al1 Au1 Al1 70.28(3) 11_566 9_666 ?
Al1 Au1 Al1 109.72(3) 11_566 . ?
Al1 Au1 Al1 180.0 9_666 . ?
Al1 Au1 Al1 180.0 11_566 3_655 ?
Al1 Au1 Al1 109.72(3) 9_666 3_655 ?
Al1 Au1 Al1 70.28(3) . 3_655 ?
Al1 Au1 Al1 70.28(3) 11_566 9_566 ?
Al1 Au1 Al1 108.98(6) 9_666 9_566 ?
Al1 Au1 Al1 71.02(6) . 9_566 ?
Al1 Au1 Al1 109.72(3) 3_655 9_566 ?
Al1 Au1 Al1 108.98(6) 11_566 11_556 ?
Al1 Au1 Al1 70.28(3) 9_666 11_556 ?
Al1 Au1 Al1 109.72(3) . 11_556 ?
Al1 Au1 Al1 71.02(6) 3_655 11_556 ?
Al1 Au1 Al1 70.28(3) 9_566 11_556 ?
Al1 Au1 Al1 109.72(3) 11_566 1_655 ?
Al1 Au1 Al1 71.02(6) 9_666 1_655 ?
Al1 Au1 Al1 108.98(6) . 1_655 ?
Al1 Au1 Al1 70.28(3) 3_655 1_655 ?
Al1 Au1 Al1 180.0 9_566 1_655 ?
Al1 Au1 Al1 109.72(3) 11_556 1_655 ?
Al1 Au1 Al1 71.02(6) 11_566 3_665 ?
Al1 Au1 Al1 109.72(3) 9_666 3_665 ?
Al1 Au1 Al1 70.28(3) . 3_665 ?
Al1 Au1 Al1 108.98(6) 3_655 3_665 ?
Al1 Au1 Al1 109.72(3) 9_566 3_665 ?
Al1 Au1 Al1 180.0 11_556 3_665 ?
Al1 Au1 Al1 70.28(3) 1_655 3_665 ?
Al2 Au2 Al2 70.64(3) 3 1_545 ?
Al2 Au2 Al2 109.69(7) 3 3_655 ?
Al2 Au2 Al2 70.64(3) 1_545 3_655 ?
Al2 Au2 Al2 70.64(3) 3 . ?
Al2 Au2 Al2 109.69(7) 1_545 . ?
Al2 Au2 Al2 70.64(3) 3_655 . ?
Al2 Au2 Al1 179.67(5) 3 3_655 ?
Al2 Au2 Al1 109.53(2) 1_545 3_655 ?
Al2 Au2 Al1 70.64(4) 3_655 3_655 ?
Al2 Au2 Al1 109.53(2) . 3_655 ?
Al2 Au2 Al1 109.53(2) 3 . ?
Al2 Au2 Al1 179.67(5) 1_545 . ?
Al2 Au2 Al1 109.53(2) 3_655 . ?
Al2 Au2 Al1 70.64(4) . . ?
Al1 Au2 Al1 70.31(3) 3_655 . ?
Al2 Au2 Al1 109.53(2) 3 1_545 ?
Al2 Au2 Al1 70.64(4) 1_545 1_545 ?
Al2 Au2 Al1 109.53(2) 3_655 1_545 ?
Al2 Au2 Al1 179.67(5) . 1_545 ?
Al1 Au2 Al1 70.31(3) 3_655 1_545 ?
Al1 Au2 Al1 109.03(6) . 1_545 ?
Al2 Au2 Al1 70.64(4) 3 3 ?
Al2 Au2 Al1 109.53(2) 1_545 3 ?
Al2 Au2 Al1 179.67(5) 3_655 3 ?
Al2 Au2 Al1 109.53(2) . 3 ?
Al1 Au2 Al1 109.03(6) 3_655 3 ?
Al1 Au2 Al1 70.31(3) . 3 ?
Al1 Au2 Al1 70.31(3) 1_545 3 ?
Si3 Au3 Au3 0.0 9_665 9_665 ?
Si3 Au3 Al2 125.08(3) 9_665 3_665 ?
Au3 Au3 Al2 125.08(3) 9_665 3_665 ?
Si3 Au3 Al2 125.08(3) 9_665 1_655 ?
Au3 Au3 Al2 125.08(3) 9_665 1_655 ?
Al2 Au3 Al2 70.71(3) 3_665 1_655 ?
Si3 Au3 Al2 125.08(3) 9_665 . ?
Au3 Au3 Al2 125.08(3) 9_665 . ?
Al2 Au3 Al2 70.71(3) 3_665 . ?
Al2 Au3 Al2 109.84(7) 1_655 . ?
Si3 Au3 Al2 125.08(3) 9_665 3_655 ?
Au3 Au3 Al2 125.08(3) 9_665 3_655 ?
Al2 Au3 Al2 109.84(7) 3_665 3_655 ?
Al2 Au3 Al2 70.71(3) 1_655 3_655 ?
Al2 Au3 Al2 70.71(3) . 3_655 ?
Si3 Au3 Yb1 67.808(10) 9_665 . ?
Au3 Au3 Yb1 67.808(10) 9_665 . ?
Al2 Au3 Yb1 138.840(6) 3_665 . ?
Al2 Au3 Yb1 138.840(6) 1_655 . ?
Al2 Au3 Yb1 71.41(3) . . ?
Al2 Au3 Yb1 71.41(3) 3_655 . ?
Si3 Au3 Yb1 67.808(10) 9_665 1_665 ?
Au3 Au3 Yb1 67.808(10) 9_665 1_665 ?
Al2 Au3 Yb1 71.41(3) 3_665 1_665 ?
Al2 Au3 Yb1 71.41(3) 1_655 1_665 ?
Al2 Au3 Yb1 138.840(6) . 1_665 ?
Al2 Au3 Yb1 138.840(6) 3_655 1_665 ?
Yb1 Au3 Yb1 135.62(2) . 1_665 ?
Si3 Au3 Yb1 67.808(10) 9_665 1_655 ?
Au3 Au3 Yb1 67.808(10) 9_665 1_655 ?
Al2 Au3 Yb1 138.840(6) 3_665 1_655 ?
Al2 Au3 Yb1 71.41(3) 1_655 1_655 ?
Al2 Au3 Yb1 138.840(6) . 1_655 ?
Al2 Au3 Yb1 71.41(3) 3_655 1_655 ?
Yb1 Au3 Yb1 81.798(7) . 1_655 ?
Yb1 Au3 Yb1 81.798(7) 1_665 1_655 ?
Si3 Au3 Yb1 67.808(10) 9_665 1_565 ?
Au3 Au3 Yb1 67.808(10) 9_665 1_565 ?
Al2 Au3 Yb1 71.41(3) 3_665 1_565 ?
Al2 Au3 Yb1 138.840(6) 1_655 1_565 ?
Al2 Au3 Yb1 71.41(3) . 1_565 ?
Al2 Au3 Yb1 138.840(6) 3_655 1_565 ?
Yb1 Au3 Yb1 81.798(7) . 1_565 ?
Yb1 Au3 Yb1 81.798(7) 1_665 1_565 ?
Yb1 Au3 Yb1 135.62(2) 1_655 1_565 ?
Si3 Yb1 Au3 0.000(19) 9 9 ?
Si3 Yb1 Au3 180.000(19) 9 . ?
Au3 Yb1 Au3 180.000(19) 9 . ?
Si3 Yb1 Si3 135.62(2) 9 9_665 ?
Au3 Yb1 Si3 135.62(2) 9 9_665 ?
Au3 Yb1 Si3 44.38(2) . 9_665 ?
Si3 Yb1 Si3 44.38(2) 9 1_445 ?
Au3 Yb1 Si3 44.38(2) 9 1_445 ?
Au3 Yb1 Si3 135.62(2) . 1_445 ?
Si3 Yb1 Si3 180.000(19) 9_665 1_445 ?
Si3 Yb1 Au3 135.62(2) 9 9_665 ?
Au3 Yb1 Au3 135.62(2) 9 9_665 ?
Au3 Yb1 Au3 44.38(2) . 9_665 ?
Si3 Yb1 Au3 0.000(19) 9_665 9_665 ?
Si3 Yb1 Au3 180.000(19) 1_445 9_665 ?
Si3 Yb1 Au3 44.38(2) 9 1_445 ?
Au3 Yb1 Au3 44.38(2) 9 1_445 ?
Au3 Yb1 Au3 135.62(2) . 1_445 ?
Si3 Yb1 Au3 180.000(19) 9_665 1_445 ?
Si3 Yb1 Au3 0.000(19) 1_445 1_445 ?
Au3 Yb1 Au3 180.000(19) 9_665 1_445 ?
Si3 Yb1 Au3 98.202(7) 9 1_545 ?
Au3 Yb1 Au3 98.202(7) 9 1_545 ?
Au3 Yb1 Au3 81.798(7) . 1_545 ?
Si3 Yb1 Au3 98.202(7) 9_665 1_545 ?
Si3 Yb1 Au3 81.798(7) 1_445 1_545 ?
Au3 Yb1 Au3 98.202(7) 9_665 1_545 ?
Au3 Yb1 Au3 81.798(7) 1_445 1_545 ?
Si3 Yb1 Au3 81.798(7) 9 9_565 ?
Au3 Yb1 Au3 81.798(7) 9 9_565 ?
Au3 Yb1 Au3 98.202(7) . 9_565 ?
Si3 Yb1 Au3 81.798(7) 9_665 9_565 ?
Si3 Yb1 Au3 98.202(7) 1_445 9_565 ?
Au3 Yb1 Au3 81.798(7) 9_665 9_565 ?
Au3 Yb1 Au3 98.202(7) 1_445 9_565 ?
Au3 Yb1 Au3 180.000(19) 1_545 9_565 ?
Si3 Yb1 Au3 81.798(7) 9 9_655 ?
Au3 Yb1 Au3 81.798(7) 9 9_655 ?
Au3 Yb1 Au3 98.202(7) . 9_655 ?
Si3 Yb1 Au3 81.798(7) 9_665 9_655 ?
Si3 Yb1 Au3 98.202(7) 1_445 9_655 ?
Au3 Yb1 Au3 81.798(7) 9_665 9_655 ?
Au3 Yb1 Au3 98.202(7) 1_445 9_655 ?
Au3 Yb1 Au3 44.38(2) 1_545 9_655 ?
Au3 Yb1 Au3 135.62(2) 9_565 9_655 ?
Si3 Yb1 Au3 98.202(7) 9 1_455 ?
Au3 Yb1 Au3 98.202(7) 9 1_455 ?
Au3 Yb1 Au3 81.798(7) . 1_455 ?
Si3 Yb1 Au3 98.202(7) 9_665 1_455 ?
Si3 Yb1 Au3 81.798(7) 1_445 1_455 ?
Au3 Yb1 Au3 98.202(7) 9_665 1_455 ?
Au3 Yb1 Au3 81.798(7) 1_445 1_455 ?
Au3 Yb1 Au3 135.62(2) 1_545 1_455 ?
Au3 Yb1 Au3 44.38(2) 9_565 1_455 ?
Au3 Yb1 Au3 180.000(19) 9_655 1_455 ?
Au2 Al1 Au2 109.03(6) . 1_565 ?
Au2 Al1 Au1 109.705(5) . . ?
Au2 Al1 Au1 109.705(5) 1_565 . ?
Au2 Al1 Au1 109.705(5) . 1_455 ?
Au2 Al1 Au1 109.705(5) 1_565 1_455 ?
Au1 Al1 Au1 108.98(6) . 1_455 ?
Au2 Al1 Al1 125.154(15) . 3_665 ?
Au2 Al1 Al1 54.846(15) 1_565 3_665 ?
Au1 Al1 Al1 54.859(15) . 3_665 ?
Au1 Al1 Al1 125.141(15) 1_455 3_665 ?
Au2 Al1 Al1 54.846(15) . 3 ?
Au2 Al1 Al1 125.154(15) 1_565 3 ?
Au1 Al1 Al1 125.141(15) . 3 ?
Au1 Al1 Al1 54.859(15) 1_455 3 ?
Al1 Al1 Al1 180.0 3_665 3 ?
Au2 Al1 Al1 125.154(15) . 3_565 ?
Au2 Al1 Al1 54.846(15) 1_565 3_565 ?
Au1 Al1 Al1 125.141(15) . 3_565 ?
Au1 Al1 Al1 54.859(15) 1_455 3_565 ?
Al1 Al1 Al1 90.0 3_665 3_565 ?
Al1 Al1 Al1 90.0 3 3_565 ?
Au2 Al1 Al1 54.846(15) . 3_655 ?
Au2 Al1 Al1 125.154(15) 1_565 3_655 ?
Au1 Al1 Al1 54.859(15) . 3_655 ?
Au1 Al1 Al1 125.141(15) 1_455 3_655 ?
Al1 Al1 Al1 90.0 3_665 3_655 ?
Al1 Al1 Al1 90.0 3 3_655 ?
Al1 Al1 Al1 180.0 3_565 3_655 ?
Au2 Al1 Al2 54.52(3) . . ?
Au2 Al1 Al2 54.52(3) 1_565 . ?
Au1 Al1 Al2 125.51(3) . . ?
Au1 Al1 Al2 125.51(3) 1_455 . ?
Al1 Al1 Al2 90.0 3_665 . ?
Al1 Al1 Al2 90.0 3 . ?
Al1 Al1 Al2 90.0 3_565 . ?
Al1 Al1 Al2 90.0 3_655 . ?
Si3 Al2 Au3 0.00(2) 1_455 1_455 ?
Si3 Al2 Au3 109.84(7) 1_455 . ?
Au3 Al2 Au3 109.84(7) 1_455 . ?
Si3 Al2 Au2 109.324(7) 1_455 1_565 ?
Au3 Al2 Au2 109.324(7) 1_455 1_565 ?
Au3 Al2 Au2 109.324(7) . 1_565 ?
Si3 Al2 Au2 109.324(7) 1_455 . ?
Au3 Al2 Au2 109.324(7) 1_455 . ?
Au3 Al2 Au2 109.324(7) . . ?
Au2 Al2 Au2 109.69(7) 1_565 . ?
Si3 Al2 Al2 125.357(17) 1_455 3_665 ?
Au3 Al2 Al2 125.357(17) 1_455 3_665 ?
Au3 Al2 Al2 54.643(17) . 3_665 ?
Au2 Al2 Al2 54.681(17) 1_565 3_665 ?
Au2 Al2 Al2 125.319(17) . 3_665 ?
Si3 Al2 Al2 54.643(17) 1_455 3 ?
Au3 Al2 Al2 54.643(17) 1_455 3 ?
Au3 Al2 Al2 125.357(17) . 3 ?
Au2 Al2 Al2 125.319(17) 1_565 3 ?
Au2 Al2 Al2 54.681(17) . 3 ?
Al2 Al2 Al2 180.0 3_665 3 ?
Si3 Al2 Al2 54.643(17) 1_455 3_565 ?
Au3 Al2 Al2 54.643(17) 1_455 3_565 ?
Au3 Al2 Al2 125.357(17) . 3_565 ?
Au2 Al2 Al2 54.681(17) 1_565 3_565 ?
Au2 Al2 Al2 125.319(17) . 3_565 ?
Al2 Al2 Al2 90.0 3_665 3_565 ?
Al2 Al2 Al2 90.0 3 3_565 ?
Si3 Al2 Al2 125.357(17) 1_455 3_655 ?
Au3 Al2 Al2 125.357(17) 1_455 3_655 ?
Au3 Al2 Al2 54.643(17) . 3_655 ?
Au2 Al2 Al2 125.319(17) 1_565 3_655 ?
Au2 Al2 Al2 54.681(17) . 3_655 ?
Al2 Al2 Al2 90.0 3_665 3_655 ?
Al2 Al2 Al2 90.0 3 3_655 ?
Al2 Al2 Al2 180.0 3_565 3_655 ?
Si3 Al2 Al1 125.08(3) 1_455 . ?
Au3 Al2 Al1 125.08(3) 1_455 . ?
Au3 Al2 Al1 125.08(3) . . ?
Au2 Al2 Al1 54.85(3) 1_565 . ?
Au2 Al2 Al1 54.85(3) . . ?
Al2 Al2 Al1 90.0 3_665 . ?
Al2 Al2 Al1 90.0 3 . ?
Al2 Al2 Al1 90.0 3_565 . ?
Al2 Al2 Al1 90.0 3_655 . ?
Si3 Al2 Yb1 63.08(3) 1_455 . ?
Au3 Al2 Yb1 63.08(3) 1_455 . ?
Au3 Al2 Yb1 63.08(3) . . ?
Au2 Al2 Yb1 163.17(5) 1_565 . ?
Au2 Al2 Yb1 87.138(17) . . ?
Al2 Al2 Yb1 115.817(12) 3_665 . ?
Al2 Al2 Yb1 64.183(12) 3 . ?
Al2 Al2 Yb1 115.817(12) 3_565 . ?
Al2 Al2 Yb1 64.183(12) 3_655 . ?
Al1 Al2 Yb1 141.98(2) . . ?

loop_
_geom_bond_atom_site_label_1
_geom_bond_atom_site_label_2
_geom_bond_distance
_geom_bond_site_symmetry_2
_geom_bond_publ_flag
Au1 Al1 2.5979(10) 11_566 ?
Au1 Al1 2.5979(10) 9_666 ?
Au1 Al1 2.5979(10) . ?
Au1 Al1 2.5979(10) 3_655 ?
Au1 Al1 2.5979(10) 9_566 ?
Au1 Al1 2.5979(10) 11_556 ?
Au1 Al1 2.5979(10) 1_655 ?
Au1 Al1 2.5979(10) 3_665 ?
Au2 Al2 2.5865(11) 3 ?
Au2 Al2 2.5865(11) 1_545 ?
Au2 Al2 2.5865(11) 3_655 ?
Au2 Al2 2.5865(11) . ?
Au2 Al1 2.5970(10) 3_655 ?
Au2 Al1 2.5970(10) . ?
Au2 Al1 2.5970(10) 1_545 ?
Au2 Al1 2.5970(10) 3 ?
Au3 Si3 2.4400(12) 9_665 ?
Au3 Au3 2.4400(12) 9_665 ?
Au3 Al2 2.5841(11) 3_665 ?
Au3 Al2 2.5841(11) 1_655 ?
Au3 Al2 2.5841(11) . ?
Au3 Al2 2.5841(11) 3_655 ?
Au3 Yb1 3.2299(3) . ?
Au3 Yb1 3.2299(3) 1_665 ?
Au3 Yb1 3.2299(3) 1_655 ?
Au3 Yb1 3.2299(3) 1_565 ?
Yb1 Si3 3.2299(3) 9 ?
Yb1 Au3 3.2299(3) 9 ?
Yb1 Si3 3.2299(3) 9_665 ?
Yb1 Si3 3.2299(3) 1_445 ?
Yb1 Au3 3.2299(3) 9_665 ?
Yb1 Au3 3.2299(3) 1_445 ?
Yb1 Au3 3.2299(3) 1_545 ?
Yb1 Au3 3.2299(3) 9_565 ?
Yb1 Au3 3.2299(3) 9_655 ?
Yb1 Au3 3.2299(3) 1_455 ?
Al1 Au2 2.5970(10) 1_565 ?
Al1 Au1 2.5979(10) 1_455 ?
Al1 Al1 2.9906(3) 3_665 ?
Al1 Al1 2.9906(3) 3 ?
Al1 Al1 2.9906(3) 3_565 ?
Al1 Al1 2.9906(3) 3_655 ?
Al1 Al2 2.997(2) . ?
Al2 Si3 2.5841(11) 1_455 ?
Al2 Au3 2.5841(11) 1_455 ?
Al2 Au2 2.5865(11) 1_565 ?
Al2 Al2 2.9906(3) 3_665 ?
Al2 Al2 2.9906(3) 3 ?
Al2 Al2 2.9906(3) 3_565 ?
Al2 Al2 2.9906(3) 3_655 ?
